data_7235706
loop_
_publ_author_name
'Joshi, Deepak Kumar'
'Mishra, Kunj Bihari'
'Tiwari, Vinod Kumar'
'Bhattacharya, Subrato'

_publ_section_title
;
 Synthesis, structure, and catalytic activities of new Cu(i)
 thiocarboxylate complexes
;
_journal_issue 75
_journal_name_full 'RSC Adv.'
_journal_page_first 39790
_journal_paper_doi 10.1039/C4RA05290K
_journal_volume 4
_journal_year 2014
_chemical_formula_sum 'C7 H5 Cu O S'
_chemical_formula_weight 200.73
_space_group_IT_number 61
_space_group_name_Hall '-P 2ac 2ab'
_space_group_name_H-M_alt 'P b c a'
_symmetry_cell_setting orthorhombic
_symmetry_space_group_name_H-M 'P b c a'
_atom_sites_solution_hydrogens geom
_atom_sites_solution_primary direct
_atom_sites_solution_secondary difmap
_audit_creation_method SHELXL-97
_cell_angle_alpha 90.00
_cell_angle_beta 90.00
_cell_angle_gamma 90.00
_cell_formula_units_Z 8
_cell_length_a 5.7290(11)
_cell_length_b 7.0037(10)
_cell_length_c 31.751(5)
_cell_measurement_reflns_used 812
_cell_measurement_temperature 293(2)
_cell_measurement_theta_max 29.1374
_cell_measurement_theta_min 2.9026
_cell_volume 1274.0(4)
_computing_cell_refinement 'CrysAlisPro, Agilent Technologies'
_computing_data_collection 'CrysAlisPro, Agilent Technologies'
_computing_data_reduction 'CrysAlisPro, Agilent Technologies'
_computing_structure_refinement 'SHELXL-97 (Sheldrick, 2008)'
_computing_structure_solution 'SHELXL-97 (Sheldrick, 2008)'
_diffrn_ambient_temperature 293(2)
_diffrn_measured_fraction_theta_full 0.996
_diffrn_measured_fraction_theta_max 0.844
_diffrn_measurement_device_type 'Xcalibur, Eos'
_diffrn_measurement_method '\w scans'
_diffrn_radiation_monochromator graphite
_diffrn_radiation_source 'fine-focus sealed tube'
_diffrn_radiation_type MoK\a
_diffrn_radiation_wavelength 0.71073
_diffrn_reflns_av_R_equivalents 0.0644
_diffrn_reflns_av_sigmaI/netI 0.0948
_diffrn_reflns_limit_h_max 4
_diffrn_reflns_limit_h_min -7
_diffrn_reflns_limit_k_max 8
_diffrn_reflns_limit_k_min -5
_diffrn_reflns_limit_l_max 43
_diffrn_reflns_limit_l_min -41
_diffrn_reflns_number 4491
_diffrn_reflns_theta_full 25.00
_diffrn_reflns_theta_max 29.20
_diffrn_reflns_theta_min 3.78
_exptl_absorpt_coefficient_mu 3.660
_exptl_absorpt_correction_T_max 0.557
_exptl_absorpt_correction_T_min 0.402
_exptl_absorpt_correction_type multi-scan
_exptl_absorpt_process_details 'CrysAlisPro, Agilent Technologies'
_exptl_crystal_colour red-orange
_exptl_crystal_density_diffrn 2.093
_exptl_crystal_density_method 'not measured'
_exptl_crystal_description block
_exptl_crystal_F_000 800
_exptl_crystal_size_max 0.26
_exptl_crystal_size_mid 0.22
_exptl_crystal_size_min 0.16
_refine_diff_density_max 0.611
_refine_diff_density_min -0.923
_refine_diff_density_rms 0.126
_refine_ls_extinction_method none
_refine_ls_goodness_of_fit_ref 1.012
_refine_ls_hydrogen_treatment riding
_refine_ls_matrix_type full
_refine_ls_number_parameters 91
_refine_ls_number_reflns 1456
_refine_ls_number_restraints 0
_refine_ls_restrained_S_all 1.012
_refine_ls_R_factor_all 0.1049
_refine_ls_R_factor_gt 0.0548
_refine_ls_shift/su_max 0.000
_refine_ls_shift/su_mean 0.000
_refine_ls_structure_factor_coef Fsqd
_refine_ls_weighting_details 'calc w=1/[\s^2^(Fo^2^)+(0.0254P)^2^+0.0000P] where P=(Fo^2^+2Fc^2^)/3'
_refine_ls_weighting_scheme calc
_refine_ls_wR_factor_gt 0.0818
_refine_ls_wR_factor_ref 0.0948
_reflns_number_gt 906
_reflns_number_total 1724
_reflns_threshold_expression >2\s(I)
_cod_data_source_file c4ra05290k3.cif
_cod_data_source_block cudiet-tba
_cod_depositor_comments
;
The following automatic conversions were performed:

data item '_symmetry_cell_setting' value 'Orthorhombic' was changed
to 'orthorhombic' in accordance with the
/home/saulius/struct/COD-crude-data/automatic-downloads/DataCite-retrospective/RSC/depositions/lib/dictionaries/cif_core.dic
dictionary named 'cif_core.dic' version 2.4.2 last updated on
2011-04-26.

Automatic conversion script
Id: cif_fix_values 6909 2019-04-08 15:41:33Z antanas 
;
_cod_original_sg_symbol_H-M Pbca
_cod_original_formula_sum 'C7 H5 Cu1 O1 S1'
_cod_database_code 7235706

loop_
_symmetry_equiv_pos_as_xyz
'x, y, z'
'-x+1/2, -y, z+1/2'
'x+1/2, -y+1/2, -z'
'-x, y+1/2, -z+1/2'
'-x, -y, -z'
'x-1/2, y, -z-1/2'
'-x-1/2, y-1/2, z'
'x, -y-1/2, z-1/2'

loop_
_atom_site_label
_atom_site_type_symbol
_atom_site_fract_x
_atom_site_fract_y
_atom_site_fract_z
_atom_site_U_iso_or_equiv
_atom_site_adp_type
_atom_site_occupancy
_atom_site_symmetry_multiplicity
_atom_site_calc_flag
_atom_site_refinement_flags
Cu1 Cu 0.04973(13) 0.37303(9) 0.27149(2) 0.0340(3) Uani 1 1 d U
S1 S 0.0790(2) 0.04992(17) 0.28402(4) 0.0185(3) Uani 1 1 d U
C2 C -0.0495(8) 0.0714(6) 0.36994(14) 0.0141(10) Uani 1 1 d .
C4 C 0.2182(9) 0.2020(7) 0.42046(17) 0.0246(13) Uani 1 1 d .
H4 H 0.3609 0.2585 0.4268 0.030 Uiso 1 1 calc R
C7 C -0.2046(9) 0.0362(6) 0.40219(16) 0.0191(12) Uani 1 1 d .
H1 H -0.3478 -0.0202 0.3962 0.023 Uiso 1 1 calc R
C5 C 0.0601(10) 0.1670(6) 0.45225(16) 0.0253(13) Uani 1 1 d .
H3 H 0.0959 0.1999 0.4799 0.030 Uiso 1 1 calc R
C3 C 0.1670(9) 0.1540(6) 0.37932(16) 0.0212(12) Uani 1 1 d .
H5 H 0.2752 0.1763 0.3580 0.025 Uiso 1 1 calc R
C6 C -0.1504(10) 0.0836(7) 0.44301(16) 0.0263(13) Uani 1 1 d .
H2 H -0.2567 0.0589 0.4645 0.032 Uiso 1 1 calc R
C1 C -0.1209(9) 0.0184(6) 0.32601(15) 0.0156(11) Uani 1 1 d .
O1 O -0.1809(6) 0.4575(5) 0.32068(11) 0.0308(9) Uani 1 1 d U

loop_
_atom_site_aniso_label
_atom_site_aniso_U_11
_atom_site_aniso_U_22
_atom_site_aniso_U_33
_atom_site_aniso_U_23
_atom_site_aniso_U_13
_atom_site_aniso_U_12
Cu1 0.0454(5) 0.0311(4) 0.0254(4) 0.0079(3) 0.0082(4) 0.0081(3)
S1 0.0169(7) 0.0202(6) 0.0184(6) -0.0014(5) 0.0022(6) 0.0019(5)
C2 0.016(3) 0.011(2) 0.015(2) 0.0037(19) -0.002(2) 0.002(2)
C4 0.016(3) 0.028(3) 0.030(3) -0.004(3) -0.013(3) -0.004(2)
C7 0.016(3) 0.020(2) 0.022(3) 0.002(2) -0.001(2) -0.003(2)
C5 0.039(4) 0.020(3) 0.017(3) -0.003(2) -0.009(3) 0.002(3)
C3 0.016(3) 0.024(3) 0.023(3) 0.004(2) 0.000(3) -0.004(2)
C6 0.033(4) 0.026(3) 0.020(3) -0.002(2) 0.007(3) 0.003(3)
C1 0.018(3) 0.013(2) 0.016(2) 0.002(2) -0.004(2) 0.002(2)
O1 0.021(2) 0.050(2) 0.022(2) 0.0031(18) 0.0038(19) 0.0143(19)

loop_
_atom_type_symbol
_atom_type_description
_atom_type_scat_dispersion_real
_atom_type_scat_dispersion_imag
_atom_type_scat_source
C C 0.0033 0.0016 'International Tables Vol C Tables 4.2.6.8 and 6.1.1.4'
H H 0.0000 0.0000 'International Tables Vol C Tables 4.2.6.8 and 6.1.1.4'
O O 0.0106 0.0060 'International Tables Vol C Tables 4.2.6.8 and 6.1.1.4'
S S 0.1246 0.1234 'International Tables Vol C Tables 4.2.6.8 and 6.1.1.4'
Cu Cu 0.3201 1.2651 'International Tables Vol C Tables 4.2.6.8 and 6.1.1.4'

loop_
_geom_angle_atom_site_label_1
_geom_angle_atom_site_label_2
_geom_angle_atom_site_label_3
_geom_angle
_geom_angle_site_symmetry_1
_geom_angle_site_symmetry_3
O1 Cu1 S1 102.45(10) . 4
O1 Cu1 S1 101.04(10) . .
S1 Cu1 S1 133.75(4) 4 .
O1 Cu1 S1 105.93(10) . 7_665
S1 Cu1 S1 97.43(5) 4 7_665
S1 Cu1 S1 113.48(4) . 7_665
C1 S1 Cu1 107.79(17) . 4_545
C1 S1 Cu1 101.85(14) . .
Cu1 S1 Cu1 112.17(5) 4_545 .
C1 S1 Cu1 127.56(15) . 7_655
Cu1 S1 Cu1 83.25(4) 4_545 7_655
Cu1 S1 Cu1 121.50(5) . 7_655
C7 C2 C3 119.1(4) . .
C7 C2 C1 118.1(4) . .
C3 C2 C1 122.8(4) . .
C5 C4 C3 120.7(5) . .
C5 C4 H4 119.7 . .
C3 C4 H4 119.7 . .
C6 C7 C2 120.8(5) . .
C6 C7 H1 119.6 . .
C2 C7 H1 119.6 . .
C6 C5 C4 119.8(5) . .
C6 C5 H3 120.1 . .
C4 C5 H3 120.1 . .
C4 C3 C2 119.3(5) . .
C4 C3 H5 120.3 . .
C2 C3 H5 120.3 . .
C5 C6 C7 120.3(5) . .
C5 C6 H2 119.9 . .
C7 C6 H2 119.9 . .
O1 C1 C2 117.9(4) 7 .
O1 C1 S1 122.6(4) 7 .
C2 C1 S1 119.5(4) . .
C1 O1 Cu1 140.7(3) 7_565 .

loop_
_geom_bond_atom_site_label_1
_geom_bond_atom_site_label_2
_geom_bond_distance
_geom_bond_site_symmetry_2
Cu1 O1 2.130(3) .
Cu1 S1 2.2770(14) 4
Cu1 S1 2.3038(13) .
Cu1 S1 2.4936(15) 7_665
S1 C1 1.771(5) .
S1 Cu1 2.2770(14) 4_545
S1 Cu1 2.4936(15) 7_655
C2 C7 1.378(6) .
C2 C3 1.401(7) .
C2 C1 1.500(6) .
C4 C5 1.378(7) .
C4 C3 1.380(7) .
C4 H4 0.9300 .
C7 C6 1.373(6) .
C7 H1 0.9300 .
C5 C6 1.371(7) .
C5 H3 0.9300 .
C3 H5 0.9300 .
C6 H2 0.9300 .
C1 O1 1.224(5) 7
O1 C1 1.224(5) 7_565
